data_7701465
loop_
_publ_author_name
'Fischer, Paul J.'
'Senthil, Shuruthi'
'Stephan, Jeremy T.'
'Swift, McKinley L.'
'Young, Victor G.'

_publ_section_title
;
 Seventeen-electron chromium(i)tricarbonyltris(phosphine) complexes
 supported by tris(phosphinomethyl)phenylborates
;
_journal_name_full 'Dalton Transactions'
_journal_paper_doi 10.1039/C9DT03562A
_journal_year 2019
_chemical_formula_moiety 'C50 H45 B Cr O3 P3, 0.5(C4 H8 O)'
_chemical_formula_sum 'C52 H49 B Cr O3.5 P3'
_chemical_formula_weight 885.63
_chemical_name_common 17199z
_chemical_name_systematic Cr(CO)3(((3,5-Me)C6H3)BPPh3)
_chemical_properties_physical Air-sensitive,Moisture-sensitive
_space_group_crystal_system monoclinic
_space_group_IT_number 15
_space_group_name_Hall '-C 2yc'
_space_group_name_H-M_alt 'C 1 2/c 1'
_symmetry_space_group_name_Hall '-C 2yc'
_symmetry_space_group_name_H-M 'C 1 2/c 1'
_atom_sites_solution_hydrogens geom
_audit_creation_method SHELXL-2014/6
_audit_update_record
;
2019-09-02 deposited with the CCDC.    2019-10-25 downloaded from the CCDC.
;
_cell_angle_alpha 90
_cell_angle_beta 98.316(4)
_cell_angle_gamma 90
_cell_formula_units_Z 8
_cell_length_a 18.4916(17)
_cell_length_b 12.0782(9)
_cell_length_c 40.404(3)
_cell_measurement_reflns_used 2979
_cell_measurement_temperature 100(2)
_cell_measurement_theta_max 24.63
_cell_measurement_theta_min 2.33
_cell_volume 8929.2(13)
_computing_cell_refinement 'Bruker SAINT'
_computing_data_collection 'Bruker APEX2'
_computing_data_reduction 'Bruker SAINT'
_computing_molecular_graphics 'Bruker SHELXTL'
_computing_publication_material 'Bruker SHELXTL'
_computing_structure_refinement 'SHELXL-2014/6 (Sheldrick, 2014)'
_computing_structure_solution 'SHELXT-2014/5 (Sheldrick, 2014)'
_diffrn_ambient_temperature 100(2)
_diffrn_measured_fraction_theta_full 0.996
_diffrn_measured_fraction_theta_max 0.996
_diffrn_measurement_device_type 'Bruker VENTURE PHOTON-II'
_diffrn_measurement_method '\f and \w scans'
_diffrn_radiation_type MoK\a
_diffrn_radiation_wavelength 0.71073
_diffrn_reflns_av_R_equivalents 0.0330
_diffrn_reflns_av_unetI/netI 0.0360
_diffrn_reflns_Laue_measured_fraction_full 0.996
_diffrn_reflns_Laue_measured_fraction_max 0.996
_diffrn_reflns_limit_h_max 24
_diffrn_reflns_limit_h_min -24
_diffrn_reflns_limit_k_max 16
_diffrn_reflns_limit_k_min -13
_diffrn_reflns_limit_l_max 53
_diffrn_reflns_limit_l_min -52
_diffrn_reflns_number 37511
_diffrn_reflns_point_group_measured_fraction_full 0.996
_diffrn_reflns_point_group_measured_fraction_max 0.996
_diffrn_reflns_theta_full 25.242
_diffrn_reflns_theta_max 28.282
_diffrn_reflns_theta_min 2.189
_diffrn_source micro-focus
_exptl_absorpt_coefficient_mu 0.408
_exptl_absorpt_correction_T_max 0.7461
_exptl_absorpt_correction_T_min 0.6965
_exptl_absorpt_correction_type multi-scan
_exptl_absorpt_process_details 'SADABS-2016/2 (Sheldrick, 2016)'
_exptl_crystal_colour purple
_exptl_crystal_density_diffrn 1.318
_exptl_crystal_description block
_exptl_crystal_F_000 3704
_exptl_crystal_recrystallization_method 'Re-crystallisation from solvent: THF and pentane'
_exptl_crystal_size_max 0.180
_exptl_crystal_size_mid 0.160
_exptl_crystal_size_min 0.140
_exptl_transmission_factor_max 0.7461
_exptl_transmission_factor_min 0.6965
_refine_diff_density_max 0.404
_refine_diff_density_min -0.459
_refine_diff_density_rms 0.060
_refine_ls_extinction_coef 0.00014(4)
_refine_ls_extinction_expression Fc^*^=kFc[1+0.001xFc^2^\l^3^/sin(2\q)]^-1/4^
_refine_ls_extinction_method SHELXL
_refine_ls_goodness_of_fit_ref 1.038
_refine_ls_hydrogen_treatment constr
_refine_ls_matrix_type full
_refine_ls_number_parameters 571
_refine_ls_number_reflns 11040
_refine_ls_number_restraints 35
_refine_ls_restrained_S_all 1.038
_refine_ls_R_factor_all 0.0472
_refine_ls_R_factor_gt 0.0368
_refine_ls_shift/su_max 0.002
_refine_ls_shift/su_mean 0.000
_refine_ls_structure_factor_coef Fsqd
_refine_ls_weighting_details 'w=1/[\s^2^(Fo^2^)+(0.0373P)^2^+12.2975P] where P=(Fo^2^+2Fc^2^)/3'
_refine_ls_weighting_scheme calc
_refine_ls_wR_factor_gt 0.0859
_refine_ls_wR_factor_ref 0.0917
_reflns_Friedel_coverage 0.000
_reflns_number_gt 9353
_reflns_number_total 11040
_reflns_threshold_expression 'I > 2\s(I)'
_cod_data_source_file c9dt03562a2.cif
_cod_data_source_block 17199z
_cod_original_formula_sum 'C52 H49 B Cr O3.50 P3'
_cod_database_code 7701465
_shelx_space_group_comment
;
The symmetry employed for this shelxl refinement is uniquely defined
by the following loop, which should always be used as a source of
symmetry information in preference to the above space-group names.
They are only intended as comments.
;
_shelx_estimated_absorpt_t_min 0.930
_shelx_estimated_absorpt_t_max 0.945
_shelxl_version_number 2014/6

loop_
_space_group_symop_operation_xyz
'x, y, z'
'-x, y, -z+1/2'
'x+1/2, y+1/2, z'
'-x+1/2, y+1/2, -z+1/2'
'-x, -y, -z'
'x, -y, z-1/2'
'-x+1/2, -y+1/2, -z'
'x+1/2, -y+1/2, z-1/2'

loop_
_atom_site_label
_atom_site_type_symbol
_atom_site_fract_x
_atom_site_fract_y
_atom_site_fract_z
_atom_site_U_iso_or_equiv
_atom_site_adp_type
_atom_site_occupancy
_atom_site_site_symmetry_order
_atom_site_calc_flag
_atom_site_refinement_flags_posn
_atom_site_refinement_flags_adp
_atom_site_refinement_flags_occupancy
_atom_site_disorder_assembly
_atom_site_disorder_group
Cr1 Cr 0.67289(2) 0.75344(2) 0.58019(2) 0.01016(7) Uani 1 1 d . . . . .
P1 P 0.74899(2) 0.80104(3) 0.63341(2) 0.01123(9) Uani 1 1 d . . . . .
P2 P 0.57971(2) 0.68837(3) 0.61291(2) 0.01110(9) Uani 1 1 d . . . . .
P3 P 0.71921(2) 0.56586(3) 0.58742(2) 0.01043(9) Uani 1 1 d . . . . .
B1 B 0.69926(10) 0.58909(15) 0.65810(4) 0.0124(3) Uani 1 1 d . . . . .
C1 C 0.74702(9) 0.78290(13) 0.55342(4) 0.0136(3) Uani 1 1 d . . . . .
O1 O 0.78781(7) 0.80230(11) 0.53539(3) 0.0196(3) Uani 1 1 d . . . . .
C2 C 0.63106(9) 0.89506(14) 0.57590(4) 0.0141(3) Uani 1 1 d . . . . .
O2 O 0.60483(7) 0.98058(10) 0.56980(3) 0.0204(3) Uani 1 1 d . . . . .
C3 C 0.61502(9) 0.74234(14) 0.53767(4) 0.0163(3) Uani 1 1 d . . . . .
O3 O 0.58130(8) 0.74558(11) 0.51155(3) 0.0255(3) Uani 1 1 d . . . . .
C4 C 0.84916(9) 0.78462(13) 0.63922(4) 0.0137(3) Uani 1 1 d . . . . .
C5 C 0.88931(10) 0.81396(16) 0.66993(5) 0.0219(4) Uani 1 1 d . . . . .
H5A H 0.8643 0.8369 0.6877 0.026 Uiso 1 1 calc R U . . .
C6 C 0.96510(10) 0.81019(16) 0.67486(5) 0.0246(4) Uani 1 1 d . . . . .
H6A H 0.9917 0.8306 0.6959 0.029 Uiso 1 1 calc R U . . .
C7 C 1.00207(10) 0.77650(15) 0.64904(5) 0.0208(4) Uani 1 1 d . . . . .
H7A H 1.0540 0.7744 0.6523 0.025 Uiso 1 1 calc R U . . .
C8 C 0.96306(9) 0.74613(14) 0.61868(5) 0.0193(4) Uani 1 1 d . . . . .
H8A H 0.9882 0.7217 0.6011 0.023 Uiso 1 1 calc R U . . .
C9 C 0.88678(9) 0.75108(13) 0.61368(4) 0.0153(3) Uani 1 1 d . . . . .
H9A H 0.8604 0.7313 0.5926 0.018 Uiso 1 1 calc R U . . .
C10 C 0.74909(9) 0.94812(13) 0.64499(4) 0.0134(3) Uani 1 1 d . . . . .
C11 C 0.73555(10) 0.98371(14) 0.67629(4) 0.0189(4) Uani 1 1 d . . . . .
H11A H 0.7219 0.9316 0.6919 0.023 Uiso 1 1 calc R U . . .
C12 C 0.74185(11) 1.09535(15) 0.68487(5) 0.0243(4) Uani 1 1 d . . . . .
H12A H 0.7327 1.1189 0.7063 0.029 Uiso 1 1 calc R U . . .
C13 C 0.76145(10) 1.17219(15) 0.66230(5) 0.0239(4) Uani 1 1 d . . . . .
H13A H 0.7650 1.2484 0.6681 0.029 Uiso 1 1 calc R U . . .
C14 C 0.77585(10) 1.13707(15) 0.63115(5) 0.0219(4) Uani 1 1 d . . . . .
H14A H 0.7902 1.1893 0.6158 0.026 Uiso 1 1 calc R U . . .
C15 C 0.76928(9) 1.02589(14) 0.62247(4) 0.0172(3) Uani 1 1 d . . . . .
H15A H 0.7786 1.0026 0.6010 0.021 Uiso 1 1 calc R U . . .
C16 C 0.53570(9) 0.79216(14) 0.63696(4) 0.0141(3) Uani 1 1 d . . . . .
C17 C 0.47206(10) 0.76340(16) 0.65001(5) 0.0211(4) Uani 1 1 d . . . . .
H17A H 0.4535 0.6901 0.6474 0.025 Uiso 1 1 calc R U . . .
C18 C 0.43589(10) 0.84193(17) 0.66676(5) 0.0264(4) Uani 1 1 d . . . . .
H18A H 0.3927 0.8219 0.6755 0.032 Uiso 1 1 calc R U . . .
C19 C 0.46235(10) 0.94893(16) 0.67078(5) 0.0241(4) Uani 1 1 d . . . . .
H19A H 0.4368 1.0026 0.6818 0.029 Uiso 1 1 calc R U . . .
C20 C 0.52587(10) 0.97751(15) 0.65870(4) 0.0202(4) Uani 1 1 d . . . . .
H20A H 0.5447 1.0505 0.6618 0.024 Uiso 1 1 calc R U . . .
C21 C 0.56229(9) 0.89915(14) 0.64196(4) 0.0161(3) Uani 1 1 d . . . . .
H21A H 0.6061 0.9193 0.6338 0.019 Uiso 1 1 calc R U . . .
C22 C 0.49745(9) 0.63776(14) 0.58640(4) 0.0139(3) Uani 1 1 d . . . . .
C23 C 0.47467(10) 0.52836(15) 0.58529(5) 0.0206(4) Uani 1 1 d . . . . .
H23A H 0.5031 0.4740 0.5983 0.025 Uiso 1 1 calc R U . . .
C24 C 0.41022(10) 0.49793(17) 0.56517(5) 0.0261(4) Uani 1 1 d . . . . .
H24A H 0.3956 0.4225 0.5641 0.031 Uiso 1 1 calc R U . . .
C25 C 0.36744(10) 0.57581(17) 0.54683(4) 0.0238(4) Uani 1 1 d . . . . .
H25A H 0.3230 0.5545 0.5336 0.029 Uiso 1 1 calc R U . . .
C26 C 0.38954(11) 0.68575(17) 0.54783(5) 0.0264(4) Uani 1 1 d . . . . .
H26A H 0.3601 0.7402 0.5354 0.032 Uiso 1 1 calc R U . . .
C27 C 0.45462(10) 0.71544(16) 0.56702(5) 0.0231(4) Uani 1 1 d . . . . .
H27A H 0.4705 0.7903 0.5670 0.028 Uiso 1 1 calc R U . . .
C28 C 0.65626(9) 0.45245(13) 0.57286(4) 0.0130(3) Uani 1 1 d . . . . .
C29 C 0.66129(10) 0.35007(14) 0.58894(5) 0.0211(4) Uani 1 1 d . . . . .
H29A H 0.6938 0.3411 0.6092 0.025 Uiso 1 1 calc R U . . .
C30 C 0.61922(11) 0.26096(15) 0.57559(5) 0.0254(4) Uani 1 1 d . . . . .
H30A H 0.6235 0.1915 0.5867 0.031 Uiso 1 1 calc R U . . .
C31 C 0.57121(10) 0.27267(15) 0.54620(5) 0.0227(4) Uani 1 1 d . . . . .
H31A H 0.5429 0.2114 0.5370 0.027 Uiso 1 1 calc R U . . .
C32 C 0.56471(10) 0.37420(16) 0.53030(5) 0.0239(4) Uani 1 1 d . . . . .
H32A H 0.5312 0.3833 0.5103 0.029 Uiso 1 1 calc R U . . .
C33 C 0.60723(10) 0.46313(15) 0.54358(4) 0.0197(4) Uani 1 1 d . . . . .
H33A H 0.6026 0.5325 0.5324 0.024 Uiso 1 1 calc R U . . .
C34 C 0.79348(9) 0.53155(13) 0.56345(4) 0.0131(3) Uani 1 1 d . . . . .
C35 C 0.86451(9) 0.51270(14) 0.57877(5) 0.0186(3) Uani 1 1 d . . . . .
H35A H 0.8753 0.5113 0.6025 0.022 Uiso 1 1 calc R U . . .
C36 C 0.92010(10) 0.49587(15) 0.55936(5) 0.0250(4) Uani 1 1 d . . . . .
H36A H 0.9690 0.4867 0.5700 0.030 Uiso 1 1 calc R U . . .
C37 C 0.90466(11) 0.49246(16) 0.52492(5) 0.0271(4) Uani 1 1 d . . . . .
H37A H 0.9427 0.4792 0.5119 0.033 Uiso 1 1 calc R U . . .
C38 C 0.83389(11) 0.50828(16) 0.50943(5) 0.0246(4) Uani 1 1 d . . . . .
H38A H 0.8229 0.5044 0.4858 0.030 Uiso 1 1 calc R U . . .
C39 C 0.77857(10) 0.52996(14) 0.52852(4) 0.0189(4) Uani 1 1 d . . . . .
H39A H 0.7303 0.5438 0.5177 0.023 Uiso 1 1 calc R U . . .
C40 C 0.72092(9) 0.72076(13) 0.66760(4) 0.0131(3) Uani 1 1 d . . . . .
H40A H 0.7611 0.7218 0.6867 0.016 Uiso 1 1 calc R U . . .
H40B H 0.6781 0.7574 0.6750 0.016 Uiso 1 1 calc R U . . .
C41 C 0.61113(9) 0.58077(13) 0.64304(4) 0.0131(3) Uani 1 1 d . . . . .
H41A H 0.5824 0.5851 0.6619 0.016 Uiso 1 1 calc R U . . .
H41B H 0.6014 0.5077 0.6322 0.016 Uiso 1 1 calc R U . . .
C42 C 0.75189(9) 0.53873(13) 0.63099(4) 0.0130(3) Uani 1 1 d . . . . .
H42A H 0.7563 0.4576 0.6342 0.016 Uiso 1 1 calc R U . . .
H42B H 0.8015 0.5707 0.6365 0.016 Uiso 1 1 calc R U . . .
C43 C 0.71898(9) 0.51016(13) 0.69097(4) 0.0133(3) Uani 1 1 d . . . . .
C44 C 0.78956(9) 0.51098(13) 0.70941(4) 0.0144(3) Uani 1 1 d . . . . .
H44A H 0.8231 0.5655 0.7042 0.017 Uiso 1 1 calc R U . . .
C45 C 0.81283(9) 0.43620(14) 0.73492(4) 0.0154(3) Uani 1 1 d . . . . .
C46 C 0.76349(9) 0.35518(14) 0.74242(4) 0.0165(3) Uani 1 1 d . . . . .
H46A H 0.7789 0.3014 0.7591 0.020 Uiso 1 1 calc R U . . .
C47 C 0.69229(9) 0.35248(14) 0.72579(4) 0.0163(3) Uani 1 1 d . . . . .
C48 C 0.67139(9) 0.42976(14) 0.70044(4) 0.0150(3) Uani 1 1 d . . . . .
H48A H 0.6227 0.4276 0.6891 0.018 Uiso 1 1 calc R U . . .
C49 C 0.88902(10) 0.44169(16) 0.75417(5) 0.0217(4) Uani 1 1 d . . . . .
H49A H 0.8993 0.5175 0.7621 0.033 Uiso 1 1 calc R U . . .
H49B H 0.9245 0.4199 0.7395 0.033 Uiso 1 1 calc R U . . .
H49C H 0.8927 0.3912 0.7733 0.033 Uiso 1 1 calc R U . . .
C50 C 0.63822(10) 0.26766(15) 0.73496(5) 0.0223(4) Uani 1 1 d . . . . .
H50A H 0.6635 0.2151 0.7511 0.033 Uiso 1 1 calc R U . . .
H50B H 0.6166 0.2278 0.7148 0.033 Uiso 1 1 calc R U . . .
H50C H 0.5996 0.3052 0.7449 0.033 Uiso 1 1 calc R U . . .
O101 O 0.4957(8) 0.4692(2) 0.7475(6) 0.0521(16) Uani 0.5 1 d D U P A -1
C101 C 0.5469(5) 0.5509(6) 0.7635(3) 0.062(2) Uani 0.5 1 d D U P A -1
H10C H 0.5960 0.5391 0.7571 0.075 Uiso 0.5 1 calc R U P A -1
H10D H 0.5507 0.5455 0.7881 0.075 Uiso 0.5 1 calc R U P A -1
C102 C 0.5177(3) 0.6615(4) 0.7517(3) 0.070(2) Uani 0.5 1 d D U P A -1
H10A H 0.5343 0.6826 0.7304 0.084 Uiso 0.5 1 calc R U P A -1
H10B H 0.5325 0.7196 0.7686 0.084 Uiso 0.5 1 calc R U P A -1
C103 C 0.4354(3) 0.6419(4) 0.74715(19) 0.0597(19) Uani 0.5 1 d D U P A -1
H10G H 0.4162 0.6440 0.7688 0.072 Uiso 0.5 1 calc R U P A -1
H10H H 0.4088 0.6968 0.7317 0.072 Uiso 0.5 1 calc R U P A -1
C104 C 0.4307(4) 0.5283(5) 0.7324(2) 0.0403(15) Uani 0.5 1 d D U P A -1
H10E H 0.3862 0.4902 0.7374 0.048 Uiso 0.5 1 calc R U P A -1
H10F H 0.4290 0.5323 0.7078 0.048 Uiso 0.5 1 calc R U P A -1

loop_
_atom_site_aniso_label
_atom_site_aniso_U_11
_atom_site_aniso_U_22
_atom_site_aniso_U_33
_atom_site_aniso_U_23
_atom_site_aniso_U_13
_atom_site_aniso_U_12
Cr1 0.00973(12) 0.01019(12) 0.01027(12) 0.00062(10) 0.00042(9) -0.00012(9)
P1 0.01094(19) 0.01125(19) 0.01121(19) -0.00056(15) 0.00063(15) -0.00017(14)
P2 0.00997(18) 0.01135(19) 0.01173(19) 0.00071(15) 0.00072(15) -0.00020(14)
P3 0.01017(18) 0.01064(19) 0.01022(19) 0.00020(15) 0.00053(15) -0.00022(14)
B1 0.0136(8) 0.0126(8) 0.0107(8) 0.0010(7) 0.0006(7) -0.0003(6)
C1 0.0135(7) 0.0125(7) 0.0134(8) 0.0006(6) -0.0028(6) 0.0002(6)
O1 0.0172(6) 0.0251(7) 0.0168(6) 0.0021(5) 0.0035(5) -0.0038(5)
C2 0.0116(7) 0.0182(8) 0.0126(8) -0.0018(6) 0.0018(6) -0.0028(6)
O2 0.0201(6) 0.0158(6) 0.0254(7) 0.0041(5) 0.0034(5) 0.0054(5)
C3 0.0150(8) 0.0150(8) 0.0185(8) 0.0009(7) 0.0012(7) -0.0022(6)
O3 0.0267(7) 0.0285(7) 0.0180(6) 0.0034(6) -0.0081(5) -0.0053(6)
C4 0.0116(7) 0.0130(7) 0.0157(8) 0.0005(6) -0.0002(6) -0.0002(6)
C5 0.0166(8) 0.0289(10) 0.0193(9) -0.0058(8) -0.0005(7) 0.0016(7)
C6 0.0168(9) 0.0290(10) 0.0252(10) -0.0052(8) -0.0061(7) 0.0006(7)
C7 0.0122(8) 0.0188(8) 0.0301(10) 0.0011(8) -0.0012(7) -0.0006(6)
C8 0.0146(8) 0.0209(9) 0.0228(9) 0.0009(7) 0.0043(7) 0.0004(7)
C9 0.0147(8) 0.0143(8) 0.0161(8) 0.0005(7) -0.0003(6) -0.0010(6)
C10 0.0110(7) 0.0128(7) 0.0159(8) -0.0004(6) -0.0003(6) -0.0007(6)
C11 0.0237(9) 0.0163(8) 0.0175(8) -0.0018(7) 0.0053(7) -0.0010(7)
C12 0.0284(10) 0.0199(9) 0.0256(10) -0.0086(8) 0.0071(8) -0.0013(7)
C13 0.0244(9) 0.0114(8) 0.0357(11) -0.0050(8) 0.0037(8) -0.0014(7)
C14 0.0215(9) 0.0148(8) 0.0291(10) 0.0040(7) 0.0031(8) -0.0017(7)
C15 0.0170(8) 0.0164(8) 0.0184(8) 0.0001(7) 0.0032(7) -0.0012(6)
C16 0.0131(7) 0.0172(8) 0.0121(7) 0.0004(6) 0.0016(6) 0.0035(6)
C17 0.0179(8) 0.0242(9) 0.0221(9) -0.0020(7) 0.0058(7) -0.0023(7)
C18 0.0170(9) 0.0404(11) 0.0234(10) -0.0039(9) 0.0087(8) 0.0013(8)
C19 0.0221(9) 0.0319(10) 0.0181(9) -0.0058(8) 0.0020(7) 0.0118(8)
C20 0.0241(9) 0.0180(8) 0.0178(8) -0.0030(7) 0.0009(7) 0.0047(7)
C21 0.0154(8) 0.0181(8) 0.0146(8) 0.0006(7) 0.0011(6) 0.0034(6)
C22 0.0118(7) 0.0172(8) 0.0125(7) -0.0007(6) 0.0012(6) -0.0014(6)
C23 0.0170(8) 0.0207(9) 0.0231(9) 0.0037(7) -0.0008(7) -0.0042(7)
C24 0.0220(9) 0.0272(10) 0.0278(10) -0.0008(8) -0.0007(8) -0.0118(8)
C25 0.0163(8) 0.0388(11) 0.0153(8) -0.0026(8) -0.0015(7) -0.0079(8)
C26 0.0210(9) 0.0314(10) 0.0234(10) 0.0031(8) -0.0085(8) 0.0012(8)
C27 0.0222(9) 0.0199(9) 0.0246(9) 0.0020(8) -0.0060(7) -0.0002(7)
C28 0.0125(7) 0.0135(7) 0.0135(7) -0.0023(6) 0.0038(6) -0.0011(6)
C29 0.0214(9) 0.0163(8) 0.0243(9) 0.0003(7) -0.0012(7) -0.0029(7)
C30 0.0276(10) 0.0141(8) 0.0337(11) 0.0010(8) 0.0015(8) -0.0047(7)
C31 0.0219(9) 0.0196(9) 0.0270(10) -0.0093(8) 0.0050(8) -0.0091(7)
C32 0.0229(9) 0.0276(10) 0.0193(9) -0.0041(8) -0.0029(7) -0.0064(8)
C33 0.0197(9) 0.0192(8) 0.0190(9) -0.0002(7) -0.0007(7) -0.0042(7)
C34 0.0140(7) 0.0094(7) 0.0163(8) 0.0001(6) 0.0036(6) 0.0003(6)
C35 0.0156(8) 0.0163(8) 0.0235(9) 0.0000(7) 0.0014(7) 0.0031(6)
C36 0.0142(8) 0.0228(9) 0.0387(11) 0.0003(8) 0.0060(8) 0.0037(7)
C37 0.0243(10) 0.0229(9) 0.0384(11) 0.0023(8) 0.0189(9) 0.0038(8)
C38 0.0296(10) 0.0262(10) 0.0208(9) 0.0028(8) 0.0125(8) 0.0034(8)
C39 0.0189(8) 0.0206(8) 0.0181(8) 0.0012(7) 0.0056(7) 0.0009(7)
C40 0.0139(7) 0.0139(7) 0.0112(7) 0.0009(6) 0.0011(6) -0.0004(6)
C41 0.0132(7) 0.0131(7) 0.0127(7) 0.0024(6) 0.0011(6) -0.0002(6)
C42 0.0142(7) 0.0116(7) 0.0123(7) 0.0013(6) -0.0009(6) 0.0005(6)
C43 0.0151(8) 0.0137(7) 0.0109(7) -0.0008(6) 0.0014(6) 0.0015(6)
C44 0.0158(8) 0.0155(8) 0.0121(7) -0.0014(6) 0.0027(6) 0.0002(6)
C45 0.0171(8) 0.0192(8) 0.0094(7) -0.0030(6) -0.0001(6) 0.0036(6)
C46 0.0214(8) 0.0171(8) 0.0106(7) 0.0020(6) 0.0007(6) 0.0042(7)
C47 0.0205(8) 0.0156(8) 0.0126(8) 0.0017(6) 0.0021(6) 0.0012(6)
C48 0.0153(8) 0.0166(8) 0.0123(7) 0.0009(6) -0.0008(6) 0.0001(6)
C49 0.0194(9) 0.0258(9) 0.0179(9) 0.0009(7) -0.0042(7) 0.0029(7)
C50 0.0235(9) 0.0206(9) 0.0225(9) 0.0092(7) 0.0021(7) -0.0016(7)
O101 0.071(3) 0.0288(13) 0.058(5) -0.009(4) 0.012(2) 0.004(3)
C101 0.077(5) 0.033(4) 0.073(5) -0.007(3) 0.000(4) -0.004(3)
C102 0.112(7) 0.031(2) 0.065(4) -0.011(4) 0.005(6) -0.011(3)
C103 0.101(6) 0.019(2) 0.058(4) -0.004(2) 0.010(4) 0.003(2)
C104 0.065(4) 0.015(2) 0.045(3) -0.001(2) 0.019(3) 0.000(2)

loop_
_atom_type_symbol
_atom_type_description
_atom_type_scat_dispersion_real
_atom_type_scat_dispersion_imag
_atom_type_scat_source
C C 0.0033 0.0016 'International Tables Vol C Tables 4.2.6.8 and 6.1.1.4'
H H 0.0000 0.0000 'International Tables Vol C Tables 4.2.6.8 and 6.1.1.4'
B B 0.0013 0.0007 'International Tables Vol C Tables 4.2.6.8 and 6.1.1.4'
O O 0.0106 0.0060 'International Tables Vol C Tables 4.2.6.8 and 6.1.1.4'
P P 0.1023 0.0942 'International Tables Vol C Tables 4.2.6.8 and 6.1.1.4'
Cr Cr 0.3209 0.6236 'International Tables Vol C Tables 4.2.6.8 and 6.1.1.4'

loop_
_geom_angle_atom_site_label_1
_geom_angle_atom_site_label_2
_geom_angle_atom_site_label_3
_geom_angle
C2 Cr1 C3 79.00(7)
C2 Cr1 C1 95.65(7)
C3 Cr1 C1 81.72(7)
C2 Cr1 P3 175.84(5)
C3 Cr1 P3 100.76(5)
C1 Cr1 P3 88.40(5)
C2 Cr1 P2 91.70(5)
C3 Cr1 P2 96.76(5)
C1 Cr1 P2 172.05(5)
P3 Cr1 P2 84.203(16)
C2 Cr1 P1 92.51(5)
C3 Cr1 P1 170.44(5)
C1 Cr1 P1 94.90(5)
P3 Cr1 P1 88.031(16)
P2 Cr1 P1 87.784(17)
C40 P1 C10 108.14(7)
C40 P1 C4 103.72(8)
C10 P1 C4 96.18(7)
C40 P1 Cr1 110.37(6)
C10 P1 Cr1 115.32(6)
C4 P1 Cr1 121.52(5)
C41 P2 C22 108.10(8)
C41 P2 C16 104.81(7)
C22 P2 C16 98.18(7)
C41 P2 Cr1 114.17(5)
C22 P2 Cr1 112.38(5)
C16 P2 Cr1 117.69(5)
C42 P3 C28 106.48(8)
C42 P3 C34 107.61(8)
C28 P3 C34 98.64(7)
C42 P3 Cr1 110.45(5)
C28 P3 Cr1 117.47(6)
C34 P3 Cr1 115.14(5)
C43 B1 C41 110.81(13)
C43 B1 C40 110.56(13)
C41 B1 C40 109.40(13)
C43 B1 C42 103.69(13)
C41 B1 C42 111.70(13)
C40 B1 C42 110.60(12)
O1 C1 Cr1 175.04(15)
O2 C2 Cr1 173.03(14)
O3 C3 Cr1 173.79(15)
C9 C4 C5 118.43(15)
C9 C4 P1 122.69(13)
C5 C4 P1 118.74(12)
C6 C5 C4 121.02(16)
C6 C5 H5A 119.5
C4 C5 H5A 119.5
C5 C6 C7 119.91(18)
C5 C6 H6A 120.0
C7 C6 H6A 120.0
C8 C7 C6 119.68(16)
C8 C7 H7A 120.2
C6 C7 H7A 120.2
C7 C8 C9 120.27(16)
C7 C8 H8A 119.9
C9 C8 H8A 119.9
C4 C9 C8 120.68(16)
C4 C9 H9A 119.7
C8 C9 H9A 119.7
C11 C10 C15 118.99(15)
C11 C10 P1 122.42(12)
C15 C10 P1 118.39(12)
C10 C11 C12 120.36(16)
C10 C11 H11A 119.8
C12 C11 H11A 119.8
C13 C12 C11 120.33(17)
C13 C12 H12A 119.8
C11 C12 H12A 119.8
C12 C13 C14 119.62(16)
C12 C13 H13A 120.2
C14 C13 H13A 120.2
C15 C14 C13 120.16(16)
C15 C14 H14A 119.9
C13 C14 H14A 119.9
C14 C15 C10 120.53(16)
C14 C15 H15A 119.7
C10 C15 H15A 119.7
C21 C16 C17 118.40(15)
C21 C16 P2 122.37(12)
C17 C16 P2 119.21(13)
C18 C17 C16 120.20(17)
C18 C17 H17A 119.9
C16 C17 H17A 119.9
C19 C18 C17 120.50(17)
C19 C18 H18A 119.8
C17 C18 H18A 119.8
C20 C19 C18 119.80(16)
C20 C19 H19A 120.1
C18 C19 H19A 120.1
C19 C20 C21 119.89(17)
C19 C20 H20A 120.1
C21 C20 H20A 120.1
C16 C21 C20 121.18(16)
C16 C21 H21A 119.4
C20 C21 H21A 119.4
C23 C22 C27 118.59(16)
C23 C22 P2 124.01(14)
C27 C22 P2 117.38(13)
C22 C23 C24 120.10(18)
C22 C23 H23A 120.0
C24 C23 H23A 120.0
C25 C24 C23 120.77(18)
C25 C24 H24A 119.6
C23 C24 H24A 119.6
C24 C25 C26 119.66(18)
C24 C25 H25A 120.2
C26 C25 H25A 120.2
C27 C26 C25 119.58(18)
C27 C26 H26A 120.2
C25 C26 H26A 120.2
C26 C27 C22 121.26(18)
C26 C27 H27A 119.4
C22 C27 H27A 119.4
C33 C28 C29 118.09(16)
C33 C28 P3 120.58(12)
C29 C28 P3 121.03(13)
C30 C29 C28 120.67(18)
C30 C29 H29A 119.7
C28 C29 H29A 119.7
C31 C30 C29 120.50(18)
C31 C30 H30A 119.7
C29 C30 H30A 119.7
C32 C31 C30 119.45(17)
C32 C31 H31A 120.3
C30 C31 H31A 120.3
C31 C32 C33 119.97(18)
C31 C32 H32A 120.0
C33 C32 H32A 120.0
C28 C33 C32 121.30(17)
C28 C33 H33A 119.4
C32 C33 H33A 119.4
C35 C34 C39 118.93(15)
C35 C34 P3 122.20(13)
C39 C34 P3 118.79(13)
C34 C35 C36 120.00(17)
C34 C35 H35A 120.0
C36 C35 H35A 120.0
C37 C36 C35 120.62(18)
C37 C36 H36A 119.7
C35 C36 H36A 119.7
C38 C37 C36 119.82(16)
C38 C37 H37A 120.1
C36 C37 H37A 120.1
C37 C38 C39 119.98(18)
C37 C38 H38A 120.0
C39 C38 H38A 120.0
C38 C39 C34 120.55(17)
C38 C39 H39A 119.7
C34 C39 H39A 119.7
B1 C40 P1 114.66(11)
B1 C40 H40A 108.6
P1 C40 H40A 108.6
B1 C40 H40B 108.6
P1 C40 H40B 108.6
H40A C40 H40B 107.6
B1 C41 P2 113.86(11)
B1 C41 H41A 108.8
P2 C41 H41A 108.8
B1 C41 H41B 108.8
P2 C41 H41B 108.8
H41A C41 H41B 107.7
B1 C42 P3 115.21(11)
B1 C42 H42A 108.5
P3 C42 H42A 108.5
B1 C42 H42B 108.5
P3 C42 H42B 108.5
H42A C42 H42B 107.5
C48 C43 C44 115.59(15)
C48 C43 B1 123.49(15)
C44 C43 B1 120.53(14)
C45 C44 C43 123.51(15)
C45 C44 H44A 118.2
C43 C44 H44A 118.2
C44 C45 C46 118.20(16)
C44 C45 C49 121.26(16)
C46 C45 C49 120.54(16)
C47 C46 C45 120.87(16)
C47 C46 H46A 119.6
C45 C46 H46A 119.6
C46 C47 C48 118.75(16)
C46 C47 C50 120.69(16)
C48 C47 C50 120.56(16)
C47 C48 C43 123.01(16)
C47 C48 H48A 118.5
C43 C48 H48A 118.5
C45 C49 H49A 109.5
C45 C49 H49B 109.5
H49A C49 H49B 109.5
C45 C49 H49C 109.5
H49A C49 H49C 109.5
H49B C49 H49C 109.5
C47 C50 H50A 109.5
C47 C50 H50B 109.5
H50A C50 H50B 109.5
C47 C50 H50C 109.5
H50A C50 H50C 109.5
H50B C50 H50C 109.5
C104 O101 C101 107.3(5)
O101 C101 C102 106.5(5)
O101 C101 H10C 110.4
C102 C101 H10C 110.4
O101 C101 H10D 110.4
C102 C101 H10D 110.4
H10C C101 H10D 108.6
C101 C102 C103 102.0(4)
C101 C102 H10A 111.4
C103 C102 H10A 111.4
C101 C102 H10B 111.4
C103 C102 H10B 111.4
H10A C102 H10B 109.2
C104 C103 C102 100.9(4)
C104 C103 H10G 111.6
C102 C103 H10G 111.6
C104 C103 H10H 111.6
C102 C103 H10H 111.6
H10G C103 H10H 109.4
O101 C104 C103 106.8(5)
O101 C104 H10E 110.4
C103 C104 H10E 110.4
O101 C104 H10F 110.4
C103 C104 H10F 110.4
H10E C104 H10F 108.6

loop_
_geom_bond_atom_site_label_1
_geom_bond_atom_site_label_2
_geom_bond_distance
Cr1 C2 1.8750(17)
Cr1 C3 1.8929(18)
Cr1 C1 1.8988(16)
Cr1 P3 2.4249(5)
Cr1 P2 2.4480(5)
Cr1 P1 2.4616(5)
P1 C40 1.8233(16)
P1 C10 1.8370(17)
P1 C4 1.8439(17)
P2 C41 1.8177(16)
P2 C22 1.8341(17)
P2 C16 1.8457(16)
P3 C42 1.8065(17)
P3 C28 1.8382(17)
P3 C34 1.8387(16)
B1 C43 1.632(2)
B1 C41 1.658(2)
B1 C40 1.671(2)
B1 C42 1.681(2)
C1 O1 1.1460(19)
C2 O2 1.153(2)
C3 O3 1.146(2)
C4 C9 1.386(2)
C4 C5 1.397(2)
C5 C6 1.387(2)
C5 H5A 0.9500
C6 C7 1.389(3)
C6 H6A 0.9500
C7 C8 1.380(3)
C7 H7A 0.9500
C8 C9 1.397(2)
C8 H8A 0.9500
C9 H9A 0.9500
C10 C11 1.392(2)
C10 C15 1.396(2)
C11 C12 1.393(2)
C11 H11A 0.9500
C12 C13 1.386(3)
C12 H12A 0.9500
C13 C14 1.390(3)
C13 H13A 0.9500
C14 C15 1.389(2)
C14 H14A 0.9500
C15 H15A 0.9500
C16 C21 1.387(2)
C16 C17 1.401(2)
C17 C18 1.391(2)
C17 H17A 0.9500
C18 C19 1.383(3)
C18 H18A 0.9500
C19 C20 1.380(3)
C19 H19A 0.9500
C20 C21 1.392(2)
C20 H20A 0.9500
C21 H21A 0.9500
C22 C23 1.386(2)
C22 C27 1.393(2)
C23 C24 1.391(3)
C23 H23A 0.9500
C24 C25 1.375(3)
C24 H24A 0.9500
C25 C26 1.388(3)
C25 H25A 0.9500
C26 C27 1.381(3)
C26 H26A 0.9500
C27 H27A 0.9500
C28 C33 1.389(2)
C28 C29 1.394(2)
C29 C30 1.390(3)
C29 H29A 0.9500
C30 C31 1.383(3)
C30 H30A 0.9500
C31 C32 1.382(3)
C31 H31A 0.9500
C32 C33 1.392(3)
C32 H32A 0.9500
C33 H33A 0.9500
C34 C35 1.388(2)
C34 C39 1.398(2)
C35 C36 1.395(2)
C35 H35A 0.9500
C36 C37 1.380(3)
C36 H36A 0.9500
C37 C38 1.380(3)
C37 H37A 0.9500
C38 C39 1.392(2)
C38 H38A 0.9500
C39 H39A 0.9500
C40 H40A 0.9900
C40 H40B 0.9900
C41 H41A 0.9900
C41 H41B 0.9900
C42 H42A 0.9900
C42 H42B 0.9900
C43 C48 1.400(2)
C43 C44 1.406(2)
C44 C45 1.391(2)
C44 H44A 0.9500
C45 C46 1.401(2)
C45 C49 1.509(2)
C46 C47 1.389(2)
C46 H46A 0.9500
C47 C48 1.398(2)
C47 C50 1.515(2)
C48 H48A 0.9500
C49 H49A 0.9800
C49 H49B 0.9800
C49 H49C 0.9800
C50 H50A 0.9800
C50 H50B 0.9800
C50 H50C 0.9800
O101 C104 1.453(5)
O101 C101 1.454(5)
C101 C102 1.492(6)
C101 H10C 0.9900
C101 H10D 0.9900
C102 C103 1.525(5)
C102 H10A 0.9900
C102 H10B 0.9900
C103 C104 1.494(6)
C103 H10G 0.9900
C103 H10H 0.9900
C104 H10E 0.9900
C104 H10F 0.9900

loop_
_geom_torsion_atom_site_label_1
_geom_torsion_atom_site_label_2
_geom_torsion_atom_site_label_3
_geom_torsion_atom_site_label_4
_geom_torsion
C40 P1 C4 C9 128.50(14)
C10 P1 C4 C9 -121.08(14)
Cr1 P1 C4 C9 3.74(17)
C40 P1 C4 C5 -55.75(15)
C10 P1 C4 C5 54.66(15)
Cr1 P1 C4 C5 179.48(12)
C9 C4 C5 C6 0.3(3)
P1 C4 C5 C6 -175.68(15)
C4 C5 C6 C7 -0.2(3)
C5 C6 C7 C8 -0.5(3)
C6 C7 C8 C9 1.2(3)
C5 C4 C9 C8 0.4(2)
P1 C4 C9 C8 176.16(13)
C7 C8 C9 C4 -1.1(3)
C40 P1 C10 C11 5.01(17)
C4 P1 C10 C11 -101.64(15)
Cr1 P1 C10 C11 129.09(14)
C40 P1 C10 C15 179.73(13)
C4 P1 C10 C15 73.08(14)
Cr1 P1 C10 C15 -56.19(14)
C15 C10 C11 C12 0.2(3)
P1 C10 C11 C12 174.92(15)
C10 C11 C12 C13 0.2(3)
C11 C12 C13 C14 -0.9(3)
C12 C13 C14 C15 1.2(3)
C13 C14 C15 C10 -0.8(3)
C11 C10 C15 C14 0.1(3)
P1 C10 C15 C14 -174.84(14)
C41 P2 C16 C21 116.12(15)
C22 P2 C16 C21 -132.62(15)
Cr1 P2 C16 C21 -11.97(17)
C41 P2 C16 C17 -65.54(16)
C22 P2 C16 C17 45.72(16)
Cr1 P2 C16 C17 166.37(12)
C21 C16 C17 C18 1.6(3)
P2 C16 C17 C18 -176.76(15)
C16 C17 C18 C19 -0.1(3)
C17 C18 C19 C20 -1.3(3)
C18 C19 C20 C21 1.2(3)
C17 C16 C21 C20 -1.8(3)
P2 C16 C21 C20 176.60(14)
C19 C20 C21 C16 0.3(3)
C41 P2 C22 C23 -13.03(16)
C16 P2 C22 C23 -121.61(15)
Cr1 P2 C22 C23 113.86(14)
C41 P2 C22 C27 165.09(13)
C16 P2 C22 C27 56.51(14)
Cr1 P2 C22 C27 -68.01(14)
C27 C22 C23 C24 -0.1(3)
P2 C22 C23 C24 178.01(14)
C22 C23 C24 C25 -1.6(3)
C23 C24 C25 C26 1.4(3)
C24 C25 C26 C27 0.6(3)
C25 C26 C27 C22 -2.3(3)
C23 C22 C27 C26 2.1(3)
P2 C22 C27 C26 -176.17(15)
C42 P3 C28 C33 162.62(13)
C34 P3 C28 C33 -86.02(14)
Cr1 P3 C28 C33 38.26(15)
C42 P3 C28 C29 -23.81(15)
C34 P3 C28 C29 87.54(14)
Cr1 P3 C28 C29 -148.17(12)
C33 C28 C29 C30 1.1(3)
P3 C28 C29 C30 -172.58(14)
C28 C29 C30 C31 -0.5(3)
C29 C30 C31 C32 -0.7(3)
C30 C31 C32 C33 1.1(3)
C29 C28 C33 C32 -0.7(2)
P3 C28 C33 C32 173.05(14)
C31 C32 C33 C28 -0.4(3)
C42 P3 C34 C35 -12.52(16)
C28 P3 C34 C35 -122.97(14)
Cr1 P3 C34 C35 111.11(13)
C42 P3 C34 C39 170.78(13)
C28 P3 C34 C39 60.34(14)
Cr1 P3 C34 C39 -65.59(14)
C39 C34 C35 C36 1.9(2)
P3 C34 C35 C36 -174.77(13)
C34 C35 C36 C37 -3.1(3)
C35 C36 C37 C38 1.5(3)
C36 C37 C38 C39 1.4(3)
C37 C38 C39 C34 -2.5(3)
C35 C34 C39 C38 0.9(3)
P3 C34 C39 C38 177.68(14)
C43 B1 C40 P1 148.52(11)
C41 B1 C40 P1 -89.19(13)
C42 B1 C40 P1 34.25(17)
C10 P1 C40 B1 166.65(11)
C4 P1 C40 B1 -92.01(12)
Cr1 P1 C40 B1 39.66(12)
C43 B1 C41 P2 166.36(11)
C40 B1 C41 P2 44.21(15)
C42 B1 C41 P2 -78.58(15)
C22 P2 C41 B1 156.47(11)
C16 P2 C41 B1 -99.58(12)
Cr1 P2 C41 B1 30.62(13)
C43 B1 C42 P3 155.77(11)
C41 B1 C42 P3 36.40(16)
C40 B1 C42 P3 -85.70(15)
C28 P3 C42 B1 -87.21(12)
C34 P3 C42 B1 167.82(11)
Cr1 P3 C42 B1 41.38(12)
C41 B1 C43 C48 12.6(2)
C40 B1 C43 C48 134.03(15)
C42 B1 C43 C48 -107.41(17)
C41 B1 C43 C44 -174.94(14)
C40 B1 C43 C44 -53.48(19)
C42 B1 C43 C44 65.08(18)
C48 C43 C44 C45 1.6(2)
B1 C43 C44 C45 -171.43(14)
C43 C44 C45 C46 0.6(2)
C43 C44 C45 C49 -179.32(15)
C44 C45 C46 C47 -2.6(2)
C49 C45 C46 C47 177.26(15)
C45 C46 C47 C48 2.4(2)
C45 C46 C47 C50 -177.48(16)
C46 C47 C48 C43 0.0(2)
C50 C47 C48 C43 179.84(16)
C44 C43 C48 C47 -1.9(2)
B1 C43 C48 C47 170.92(15)
C104 O101 C101 C102 -11.5(18)
O101 C101 C102 C103 32.3(14)
C101 C102 C103 C104 -39.8(9)
C101 O101 C104 C103 -14.8(17)
C102 C103 C104 O101 34.1(12)
